data_7133543
loop_
_publ_author_name
'Adachi, Yohei'
'Hattori, Yuto'
'Mikie, Tsubasa'
'Osaka, Itaru'
'Ohshita, Joji'

_publ_section_title
;
 Twisted diphenoquinones fused with thiophene rings: thiophene analogs of
 bianthrone.
;
_journal_issue 75
_journal_name_full 'Chemical communications (Cambridge, England)'
_journal_page_first 10410
_journal_page_last 10413
_journal_paper_doi 10.1039/d4cc02943g
_journal_volume 60
_journal_year 2024
_chemical_formula_sum 'C24 H16 O2 S4'
_chemical_formula_weight 464.61
_chemical_name_common dDTCO-Me
_chemical_name_systematic dDTCO-Me
_space_group_crystal_system monoclinic
_space_group_IT_number 14
_space_group_name_Hall '-P 2yn'
_space_group_name_H-M_alt 'P 1 21/n 1'
_atom_sites_solution_hydrogens geom
_audit_update_record
;
2024-06-18 deposited with the CCDC.	2024-08-22 downloaded from the CCDC.
;
_cell_angle_alpha 90
_cell_angle_beta 100.6440(10)
_cell_angle_gamma 90
_cell_formula_units_Z 4
_cell_length_a 7.1234(8)
_cell_length_b 21.199(2)
_cell_length_c 13.8456(15)
_cell_measurement_reflns_used 6637
_cell_measurement_temperature 100.(2)
_cell_measurement_theta_max 27.5925
_cell_measurement_theta_min 2.9940
_cell_volume 2054.8(4)
_computing_cell_refinement 'SAINT V8.40A (Bruker Nano, Inc., 2019)'
_computing_data_collection 'APEX2(Bruker AXS)'
_computing_data_reduction 'SAINT V8.40A (Bruker Nano, Inc., 2019)'
_computing_molecular_graphics 'XSHELL V6.3.1(Bruker AXS)'
_computing_publication_material 'Generate Report (Bruker AXS)'
_computing_structure_refinement 'SHELXL-2018/3 (Sheldrick, 2018)'
_computing_structure_solution 'SHELXT 2014/5 (Sheldrick, 2014)'
_diffrn_ambient_temperature 100.(2)
_diffrn_detector_area_resol_mean 8.3333
_diffrn_measured_fraction_theta_full 0.995
_diffrn_measured_fraction_theta_max 0.995
_diffrn_measurement_device_type 'Bruker D8 goniometer'
_diffrn_measurement_method 'omega scans'
_diffrn_radiation_monochromator 'multilayered confocal mirror'
_diffrn_radiation_type MoKa
_diffrn_radiation_wavelength 0.71073
_diffrn_reflns_av_R_equivalents 0.0351
_diffrn_reflns_av_unetI/netI 0.0294
_diffrn_reflns_limit_h_max 9
_diffrn_reflns_limit_h_min -9
_diffrn_reflns_limit_k_max 27
_diffrn_reflns_limit_k_min -27
_diffrn_reflns_limit_l_max 18
_diffrn_reflns_limit_l_min -18
_diffrn_reflns_number 24200
_diffrn_reflns_theta_full 27.95
_diffrn_reflns_theta_max 27.95
_diffrn_reflns_theta_min 1.78
_diffrn_source 'rotating-anode X-ray tube'
_diffrn_source_type 'Bruker Turbo X-ray Source'
_exptl_absorpt_coefficient_mu 0.483
_exptl_absorpt_correction_T_max 0.97
_exptl_absorpt_correction_T_min 0.93
_exptl_absorpt_correction_type multi-scan
_exptl_absorpt_process_details
;
SADABS-2016/2 - Bruker AXS area detector scaling and absorption correction
;
_exptl_crystal_colour 'metallic dark brown'
_exptl_crystal_density_diffrn 1.502
_exptl_crystal_density_method 'not measured'
_exptl_crystal_description plate
_exptl_crystal_F_000 960
_exptl_crystal_recrystallization_method 'Re-crystallisation from solvent'
_exptl_crystal_size_max 0.170
_exptl_crystal_size_mid 0.110
_exptl_crystal_size_min 0.060
_refine_diff_density_max 1.043
_refine_diff_density_min -0.623
_refine_ls_extinction_method none
_refine_ls_goodness_of_fit_ref 1.128
_refine_ls_hydrogen_treatment constr
_refine_ls_matrix_type full
_refine_ls_number_parameters 275
_refine_ls_number_reflns 4919
_refine_ls_number_restraints 0
_refine_ls_restrained_S_all 1.128
_refine_ls_R_factor_all 0.0697
_refine_ls_R_factor_gt 0.0547
_refine_ls_shift/su_max 0.001
_refine_ls_shift/su_mean 0.000
_refine_ls_structure_factor_coef Fsqd
_refine_ls_weighting_details 'w=1/[\s^2^(Fo^2^)+(0.0566P)^2^+4.0007P] where P=(Fo^2^+2Fc^2^)/3'
_refine_ls_weighting_scheme calc
_refine_ls_wR_factor_gt 0.1359
_refine_ls_wR_factor_ref 0.1433
_reflns_number_gt 4034
_reflns_number_total 4919
_reflns_threshold_expression 'I > 2\s(I)'
_cod_data_source_file d4cc02943g3.cif
_cod_data_source_block dDTCCO_Me
_cod_depositor_comments
;
The following automatic conversions were performed:

data item '_exptl_absorpt_correction_type' value 'Multi-Scan' was
changed to 'multi-scan' in accordance with the
/home/data/users/saulius/crontab/automatic-downloads/rss-feeds/RSC/lib/dictionaries/cif_core.dic
dictionary named 'cif_core.dic' version 2.4.2 last updated on
2011-04-26.

Automatic conversion script
Id: cif_fix_values 8170 2020-07-09 18:12:32Z antanas 

 Adding full bibliography for 7133542--7133544.cif.
;
_cod_database_code 7133543

loop_
_space_group_symop_operation_xyz
'x, y, z'
'-x+1/2, y+1/2, -z+1/2'
'-x, -y, -z'
'x-1/2, -y-1/2, z-1/2'

loop_
_atom_site_type_symbol
_atom_site_label
_atom_site_fract_x
_atom_site_fract_y
_atom_site_fract_z
_atom_site_U_iso_or_equiv
_atom_site_adp_type
_atom_site_calc_flag
_atom_site_refinement_flags_adp
_atom_site_refinement_flags_occupancy
_atom_site_refinement_flags_posn
_atom_site_occupancy
_atom_site_disorder_assembly
_atom_site_disorder_group
C C1 0.3620(4) 0.26664(15) 0.6636(2) 0.0244(6) Uani d . . . 1 . .
C C2 0.4687(4) 0.31170(14) 0.6283(2) 0.0201(6) Uani d . . . 1 . .
H H2 0.444491 0.355618 0.632152 0.024 Uiso calc U . R 1 . .
C C3 0.6208(4) 0.28643(13) 0.5849(2) 0.0186(6) Uani d . . . 1 . .
C C4 0.6182(4) 0.22053(14) 0.5873(2) 0.0212(6) Uani d . . . 1 . .
C C5 0.7337(4) 0.17980(14) 0.5376(2) 0.0233(6) Uani d . . . 1 . .
C C6 0.8541(4) 0.21538(14) 0.4834(2) 0.0209(6) Uani d . . . 1 . .
C C7 0.8589(4) 0.28100(13) 0.4768(2) 0.0190(6) Uani d . . . 1 . .
C C8 1.0133(4) 0.30120(14) 0.4313(2) 0.0206(6) Uani d . . . 1 . .
H H8 1.040541 0.344346 0.421447 0.025 Uiso calc U . R 1 . .
C C9 1.1175(4) 0.25308(15) 0.4033(2) 0.0226(6) Uani d . . . 1 . .
C C10 0.7419(4) 0.32024(13) 0.5286(2) 0.0172(5) Uani d . . . 1 . .
C C11 0.7466(4) 0.38689(13) 0.5255(2) 0.0169(5) Uani d . . . 1 . .
C C12 0.8160(4) 0.45328(15) 0.7807(2) 0.0233(6) Uani d . . . 1 . .
C C13 0.7936(4) 0.40448(14) 0.7147(2) 0.0203(6) Uani d . . . 1 . .
H H13 0.802261 0.361342 0.733639 0.024 Uiso calc U . R 1 . .
C C14 0.7555(4) 0.42501(13) 0.6139(2) 0.0173(5) Uani d . . . 1 . .
C C15 0.7555(4) 0.49050(13) 0.6092(2) 0.0174(5) Uani d . . . 1 . .
C C16 0.7420(4) 0.52676(13) 0.5200(2) 0.0185(6) Uani d . . . 1 . .
C C17 0.7440(4) 0.48755(13) 0.4345(2) 0.0170(5) Uani d . . . 1 . .
C C18 0.7441(4) 0.42182(13) 0.4340(2) 0.0168(5) Uani d . . . 1 . .
C C19 0.7101(4) 0.39845(14) 0.3348(2) 0.0200(6) Uani d . . . 1 . .
H H19 0.701349 0.354847 0.318721 0.024 Uiso calc U . R 1 . .
C C20 0.6919(4) 0.44515(14) 0.2661(2) 0.0207(6) Uani d . . . 1 . .
C C21 0.1894(4) 0.27546(18) 0.7102(2) 0.0294(7) Uani d . . . 1 . .
H H21A 0.15205 0.320018 0.706576 0.044 Uiso calc U . R 1 . .
H H21B 0.219588 0.262314 0.779235 0.044 Uiso calc U . R 1 . .
H H21C 0.083814 0.249806 0.675339 0.044 Uiso calc U . R 1 . .
C C22 1.2918(4) 0.25655(17) 0.3557(2) 0.0267(7) Uani d . . . 1 . .
H H22A 1.256667 0.244541 0.286359 0.04 Uiso calc U . R 1 . .
H H22B 1.389861 0.227629 0.389314 0.04 Uiso calc U . R 1 . .
H H22C 1.341817 0.299721 0.360542 0.04 Uiso calc U . R 1 . .
C C23 0.8601(5) 0.45045(18) 0.8911(2) 0.0353(8) Uani d . . . 1 . .
H H23A 0.747754 0.435051 0.91549 0.053 Uiso calc U . R 1 . .
H H23B 0.893468 0.4927 0.917493 0.053 Uiso calc U . R 1 . .
H H23C 0.967646 0.421747 0.91225 0.053 Uiso calc U . R 1 . .
C C24 0.6566(5) 0.43960(15) 0.1550(2) 0.0261(7) Uani d . . . 1 . .
H H24A 0.779149 0.439383 0.132396 0.039 Uiso calc U . R 1 . .
H H24B 0.579953 0.475536 0.125756 0.039 Uiso calc U . R 1 . .
H H24C 0.58793 0.400292 0.134933 0.039 Uiso calc U . R 1 . .
O O1 0.7297(3) 0.12127(10) 0.54163(19) 0.0341(6) Uani d . . . 1 . .
O O2 0.7290(3) 0.58497(10) 0.51619(16) 0.0258(5) Uani d . . . 1 . .
S S1 0.44216(11) 0.19156(4) 0.64442(6) 0.02590(19) Uani d . . . 1 . .
S S2 1.02914(11) 0.18020(4) 0.43157(6) 0.02527(19) Uani d . . . 1 . .
S S3 0.79496(10) 0.52572(3) 0.72266(5) 0.02056(17) Uani d . . . 1 . .
S S4 0.71237(10) 0.51924(3) 0.31877(5) 0.01985(17) Uani d . . . 1 . .

loop_
_atom_site_aniso_label
_atom_site_aniso_U_11
_atom_site_aniso_U_22
_atom_site_aniso_U_33
_atom_site_aniso_U_12
_atom_site_aniso_U_13
_atom_site_aniso_U_23
C1 0.0197(14) 0.0310(16) 0.0194(14) -0.0049(12) -0.0042(11) 0.0066(12)
C2 0.0206(14) 0.0236(14) 0.0146(13) -0.0015(11) -0.0009(11) 0.0028(11)
C3 0.0185(13) 0.0198(13) 0.0150(13) -0.0033(10) -0.0036(10) 0.0023(10)
C4 0.0225(14) 0.0196(14) 0.0184(13) -0.0044(11) -0.0044(11) 0.0023(11)
C5 0.0244(15) 0.0184(14) 0.0231(14) -0.0035(11) -0.0065(12) 0.0001(11)
C6 0.0221(14) 0.0188(14) 0.0183(13) 0.0030(11) -0.0051(11) -0.0023(11)
C7 0.0191(13) 0.0190(13) 0.0159(13) -0.0007(11) -0.0051(10) -0.0011(11)
C8 0.0199(14) 0.0205(14) 0.0190(13) 0.0004(11) -0.0030(11) -0.0035(11)
C9 0.0178(14) 0.0305(16) 0.0165(13) 0.0041(11) -0.0049(11) -0.0031(11)
C10 0.0163(13) 0.0177(13) 0.0155(13) -0.0014(10) -0.0026(10) -0.0004(10)
C11 0.0137(12) 0.0159(13) 0.0208(14) -0.0007(10) 0.0022(10) -0.0005(11)
C12 0.0195(14) 0.0256(15) 0.0241(15) -0.0037(11) 0.0020(11) -0.0008(12)
C13 0.0187(13) 0.0220(14) 0.0195(14) -0.0027(11) 0.0017(11) -0.0002(11)
C14 0.0137(12) 0.0187(13) 0.0195(13) -0.0010(10) 0.0030(10) -0.0004(11)
C15 0.0109(12) 0.0177(13) 0.0232(14) -0.0015(10) 0.0023(10) -0.0036(11)
C16 0.0104(12) 0.0161(13) 0.0276(15) -0.0027(10) -0.0003(10) 0.0004(11)
C17 0.0121(12) 0.0189(13) 0.0201(13) -0.0011(10) 0.0034(10) 0.0029(11)
C18 0.0123(12) 0.0178(13) 0.0205(13) 0.0005(10) 0.0034(10) -0.0001(11)
C19 0.0178(13) 0.0199(14) 0.0229(14) 0.0034(10) 0.0053(11) 0.0004(11)
C20 0.0161(13) 0.0258(15) 0.0200(14) 0.0037(11) 0.0026(11) -0.0011(11)
C21 0.0144(13) 0.054(2) 0.0181(14) -0.0010(13) -0.0020(11) 0.0091(14)
C22 0.0137(13) 0.050(2) 0.0139(13) 0.0008(13) -0.0030(11) -0.0012(13)
C23 0.043(2) 0.040(2) 0.0208(16) -0.0127(16) 0.0009(14) -0.0067(14)
C24 0.0331(17) 0.0301(16) 0.0137(13) 0.0095(13) 0.0009(12) 0.0034(12)
O1 0.0400(14) 0.0172(11) 0.0420(14) -0.0026(9) -0.0010(11) 0.0021(10)
O2 0.0288(12) 0.0159(10) 0.0296(12) -0.0010(8) -0.0023(9) -0.0002(9)
S1 0.0247(4) 0.0254(4) 0.0250(4) -0.0090(3) -0.0020(3) 0.0068(3)
S2 0.0265(4) 0.0217(4) 0.0244(4) 0.0070(3) -0.0037(3) -0.0048(3)
S3 0.0165(3) 0.0216(4) 0.0230(4) -0.0024(3) 0.0020(3) -0.0056(3)
S4 0.0168(3) 0.0199(3) 0.0236(4) 0.0010(3) 0.0056(3) 0.0049(3)

loop_
_atom_type_symbol
_atom_type_description
_atom_type_scat_dispersion_real
_atom_type_scat_dispersion_imag
_atom_type_scat_source
C C 0.0033 0.0016 'International Tables Vol C Tables 4.2.6.8 and 6.1.1.4'
H H 0.0000 0.0000 'International Tables Vol C Tables 4.2.6.8 and 6.1.1.4'
O O 0.0106 0.0060 'International Tables Vol C Tables 4.2.6.8 and 6.1.1.4'
S S 0.1246 0.1234 'International Tables Vol C Tables 4.2.6.8 and 6.1.1.4'

loop_
_geom_angle_atom_site_label_1
_geom_angle_atom_site_label_2
_geom_angle_atom_site_label_3
_geom_angle_site_symmetry_1
_geom_angle_site_symmetry_3
_geom_angle
_geom_angle_publ_flag
C2 C1 C21 . . 128.3(3) ?
C2 C1 S1 . . 111.6(2) ?
C21 C1 S1 . . 120.0(2) ?
C1 C2 C3 . . 113.7(3) ?
C1 C2 H2 . . 123.2 ?
C3 C2 H2 . . 123.2 ?
C4 C3 C2 . . 110.4(3) ?
C4 C3 C10 . . 121.1(3) ?
C2 C3 C10 . . 127.5(3) ?
C3 C4 C5 . . 125.0(3) ?
C3 C4 S1 . . 112.5(2) ?
C5 C4 S1 . . 122.2(2) ?
O1 C5 C4 . . 123.6(3) ?
O1 C5 C6 . . 124.2(3) ?
C4 C5 C6 . . 112.2(3) ?
C7 C6 C5 . . 125.2(3) ?
C7 C6 S2 . . 112.1(2) ?
C5 C6 S2 . . 122.3(2) ?
C6 C7 C8 . . 110.9(3) ?
C6 C7 C10 . . 120.9(3) ?
C8 C7 C10 . . 127.1(3) ?
C9 C8 C7 . . 113.9(3) ?
C9 C8 H8 . . 123.0 ?
C7 C8 H8 . . 123.0 ?
C8 C9 C22 . . 128.6(3) ?
C8 C9 S2 . . 111.3(2) ?
C22 C9 S2 . . 120.1(2) ?
C11 C10 C3 . . 121.9(3) ?
C11 C10 C7 . . 122.5(3) ?
C3 C10 C7 . . 115.7(2) ?
C10 C11 C14 . . 121.7(3) ?
C10 C11 C18 . . 122.3(3) ?
C14 C11 C18 . . 115.9(2) ?
C13 C12 C23 . . 128.6(3) ?
C13 C12 S3 . . 111.8(2) ?
C23 C12 S3 . . 119.5(2) ?
C12 C13 C14 . . 113.3(3) ?
C12 C13 H13 . . 123.3 ?
C14 C13 H13 . . 123.3 ?
C15 C14 C13 . . 110.3(2) ?
C15 C14 C11 . . 120.9(3) ?
C13 C14 C11 . . 128.1(3) ?
C14 C15 C16 . . 124.9(3) ?
C14 C15 S3 . . 113.1(2) ?
C16 C15 S3 . . 121.7(2) ?
O2 C16 C15 . . 124.1(3) ?
O2 C16 C17 . . 123.3(3) ?
C15 C16 C17 . . 112.6(2) ?
C18 C17 C16 . . 125.3(3) ?
C18 C17 S4 . . 112.8(2) ?
C16 C17 S4 . . 121.3(2) ?
C17 C18 C19 . . 110.4(2) ?
C17 C18 C11 . . 120.1(3) ?
C19 C18 C11 . . 128.7(3) ?
C20 C19 C18 . . 113.2(3) ?
C20 C19 H19 . . 123.4 ?
C18 C19 H19 . . 123.4 ?
C19 C20 C24 . . 128.9(3) ?
C19 C20 S4 . . 112.2(2) ?
C24 C20 S4 . . 118.9(2) ?
C1 C21 H21A . . 109.5 ?
C1 C21 H21B . . 109.5 ?
H21A C21 H21B . . 109.5 ?
C1 C21 H21C . . 109.5 ?
H21A C21 H21C . . 109.5 ?
H21B C21 H21C . . 109.5 ?
C9 C22 H22A . . 109.5 ?
C9 C22 H22B . . 109.5 ?
H22A C22 H22B . . 109.5 ?
C9 C22 H22C . . 109.5 ?
H22A C22 H22C . . 109.5 ?
H22B C22 H22C . . 109.5 ?
C12 C23 H23A . . 109.5 ?
C12 C23 H23B . . 109.5 ?
H23A C23 H23B . . 109.5 ?
C12 C23 H23C . . 109.5 ?
H23A C23 H23C . . 109.5 ?
H23B C23 H23C . . 109.5 ?
C20 C24 H24A . . 109.5 ?
C20 C24 H24B . . 109.5 ?
H24A C24 H24B . . 109.5 ?
C20 C24 H24C . . 109.5 ?
H24A C24 H24C . . 109.5 ?
H24B C24 H24C . . 109.5 ?
C4 S1 C1 . . 91.81(15) ?
C6 S2 C9 . . 91.66(14) ?
C15 S3 C12 . . 91.42(14) ?
C17 S4 C20 . . 91.40(14) ?

loop_
_geom_bond_atom_site_label_1
_geom_bond_atom_site_label_2
_geom_bond_site_symmetry_2
_geom_bond_distance
_geom_bond_publ_flag
C1 C2 . 1.366(4) ?
C1 C21 . 1.503(4) ?
C1 S1 . 1.728(3) ?
C2 C3 . 1.436(4) ?
C2 H2 . 0.95 ?
C3 C4 . 1.398(4) ?
C3 C10 . 1.454(4) ?
C4 C5 . 1.451(4) ?
C4 S1 . 1.715(3) ?
C5 O1 . 1.243(4) ?
C5 C6 . 1.452(4) ?
C6 C7 . 1.395(4) ?
C6 S2 . 1.719(3) ?
C7 C8 . 1.430(4) ?
C7 C10 . 1.457(4) ?
C8 C9 . 1.359(4) ?
C8 H8 . 0.95 ?
C9 C22 . 1.511(4) ?
C9 S2 . 1.740(3) ?
C10 C11 . 1.414(4) ?
C11 C14 . 1.459(4) ?
C11 C18 . 1.464(4) ?
C12 C13 . 1.370(4) ?
C12 C23 . 1.504(4) ?
C12 S3 . 1.727(3) ?
C13 C14 . 1.439(4) ?
C13 H13 . 0.95 ?
C14 C15 . 1.390(4) ?
C15 C16 . 1.443(4) ?
C15 S3 . 1.715(3) ?
C16 O2 . 1.238(3) ?
C16 C17 . 1.448(4) ?
C17 C18 . 1.394(4) ?
C17 S4 . 1.714(3) ?
C18 C19 . 1.439(4) ?
C19 C20 . 1.362(4) ?
C19 H19 . 0.95 ?
C20 C24 . 1.518(4) ?
C20 S4 . 1.726(3) ?
C21 H21A . 0.98 ?
C21 H21B . 0.98 ?
C21 H21C . 0.98 ?
C22 H22A . 0.98 ?
C22 H22B . 0.98 ?
C22 H22C . 0.98 ?
C23 H23A . 0.98 ?
C23 H23B . 0.98 ?
C23 H23C . 0.98 ?
C24 H24A . 0.98 ?
C24 H24B . 0.98 ?
C24 H24C . 0.98 ?
